data_7236486
loop_
_publ_author_name
'Zubair Khalid Baig, M.'
'Majhi, Debashis'
'Tulichala, R. N. Prasad'
'Sarkar, Moloy'
'Chakravarty, Manab'

_publ_section_title
;
 Easy access to new anthracenyl \p-conjugates: generation of distinct
 AIE-active materials
;
_journal_issue 9
_journal_name_full 'Journal of Materials Chemistry C'
_journal_page_first 2380
_journal_paper_doi 10.1039/C6TC05671G
_journal_volume 5
_journal_year 2017
_chemical_formula_sum 'C31 H25 Br'
_chemical_formula_weight 477.42
_space_group_crystal_system triclinic
_space_group_IT_number 2
_space_group_name_Hall '-P 1'
_space_group_name_H-M_alt 'P -1'
_atom_sites_solution_hydrogens geom
_audit_creation_method SHELXL-2014/7
_audit_update_record
;
2016-11-03 deposited with the CCDC.
2017-01-31 downloaded from the CCDC.
;
_cell_angle_alpha 109.624(7)
_cell_angle_beta 101.816(6)
_cell_angle_gamma 94.794(6)
_cell_formula_units_Z 2
_cell_length_a 9.6879(6)
_cell_length_b 10.8287(8)
_cell_length_c 12.5904(8)
_cell_measurement_reflns_used 4579
_cell_measurement_temperature 298(2)
_cell_measurement_theta_max 71.6090
_cell_measurement_theta_min 5.0010
_cell_volume 1201.01(16)
_computing_cell_refinement
;
CrysAlisPro, Agilent Technologies,
Version 1.171.37.34i (release 04-08-2014 CrysAlis171 .NET)
(compiled Aug  4 2014,14:34:23)
;
_computing_data_collection
;
CrysAlisPro, Agilent Technologies,
Version 1.171.37.34i (release 04-08-2014 CrysAlis171 .NET)
(compiled Aug  4 2014,14:34:23)
;
_computing_data_reduction
;
CrysAlisPro, Agilent Technologies,
Version 1.171.37.34i (release 04-08-2014 CrysAlis171 .NET)
(compiled Aug  4 2014,14:34:23)
;
_computing_molecular_graphics 'Bruker SHELXTL'
_computing_publication_material 'Bruker SHELXTL'
_computing_structure_refinement 'SHELXL-2014/7 (Sheldrick, 2014)'
_computing_structure_solution 'Bruker SHELXTL'
_diffrn_ambient_temperature 298(2)
_diffrn_measured_fraction_theta_full 0.998
_diffrn_measured_fraction_theta_max 0.971
_diffrn_measurement_device_type 'Xcalibur, Eos, Gemini'
_diffrn_measurement_method '\w scans'
_diffrn_radiation_type CuK\a
_diffrn_radiation_wavelength 1.54178
_diffrn_reflns_av_R_equivalents 0.0173
_diffrn_reflns_av_unetI/netI 0.0227
_diffrn_reflns_Laue_measured_fraction_full 0.998
_diffrn_reflns_Laue_measured_fraction_max 0.971
_diffrn_reflns_limit_h_max 11
_diffrn_reflns_limit_h_min -11
_diffrn_reflns_limit_k_max 8
_diffrn_reflns_limit_k_min -12
_diffrn_reflns_limit_l_max 15
_diffrn_reflns_limit_l_min -14
_diffrn_reflns_number 8244
_diffrn_reflns_point_group_measured_fraction_full 0.998
_diffrn_reflns_point_group_measured_fraction_max 0.971
_diffrn_reflns_theta_full 67.679
_diffrn_reflns_theta_max 71.780
_diffrn_reflns_theta_min 3.848
_diffrn_source 'fine-focus sealed tube'
_exptl_absorpt_coefficient_mu 2.432
_exptl_absorpt_correction_T_max 1.00000
_exptl_absorpt_correction_T_min 0.18499
_exptl_absorpt_correction_type multi-scan
_exptl_absorpt_process_details
;
CrysAlisPro, Agilent Technologies,
Version 1.171.37.34i (release 04-08-2014 CrysAlis171 .NET)
(compiled Aug  4 2014,14:34:23)
Empirical absorption correction using spherical harmonics,
 implemented in SCALE3 ABSPACK scaling algorithm.
;
_exptl_crystal_colour brown
_exptl_crystal_density_diffrn 1.320
_exptl_crystal_description Needle
_exptl_crystal_F_000 492
_exptl_crystal_size_max 0.36
_exptl_crystal_size_mid 0.24
_exptl_crystal_size_min 0.12
_refine_diff_density_max 1.637
_refine_diff_density_min -1.213
_refine_diff_density_rms 0.095
_refine_ls_extinction_method none
_refine_ls_goodness_of_fit_ref 1.082
_refine_ls_hydrogen_treatment constr
_refine_ls_matrix_type full
_refine_ls_number_parameters 292
_refine_ls_number_reflns 4579
_refine_ls_number_restraints 0
_refine_ls_restrained_S_all 1.082
_refine_ls_R_factor_all 0.0960
_refine_ls_R_factor_gt 0.0823
_refine_ls_shift/su_max 0.004
_refine_ls_shift/su_mean 0.000
_refine_ls_structure_factor_coef Fsqd
_refine_ls_weighting_details 'w=1/[\s^2^(Fo^2^)+(0.1081P)^2^+1.3829P] where P=(Fo^2^+2Fc^2^)/3'
_refine_ls_weighting_scheme calc
_refine_ls_wR_factor_gt 0.2263
_refine_ls_wR_factor_ref 0.2415
_reflns_Friedel_coverage 0.000
_reflns_number_gt 3567
_reflns_number_total 4579
_reflns_threshold_expression 'I > 2\s(I)'
_cod_data_source_file c6tc05671g2.cif
_cod_data_source_block shelx
_cod_original_cell_volume 1201.01(15)
_cod_database_code 7236486
_shelx_shelxl_version_number 2014/7
_shelx_space_group_comment
;
The symmetry employed for this shelxl refinement is uniquely defined
by the following loop, which should always be used as a source of
symmetry information in preference to the above space-group names.
They are only intended as comments.
;

loop_
_space_group_symop_operation_xyz
'x, y, z'
'-x, -y, -z'

loop_
_atom_site_label
_atom_site_type_symbol
_atom_site_fract_x
_atom_site_fract_y
_atom_site_fract_z
_atom_site_U_iso_or_equiv
_atom_site_adp_type
_atom_site_occupancy
_atom_site_site_symmetry_order
_atom_site_calc_flag
_atom_site_refinement_flags_posn
_atom_site_refinement_flags_adp
Br1 Br -0.83864(7) -0.08960(9) -0.51331(7) 0.1209(4) Uani 1 1 d . .
C13 C 0.1369(5) 0.2549(4) 0.1613(4) 0.0616(9) Uani 1 1 d . .
C8 C -0.0009(5) 0.1999(4) 0.0827(4) 0.0697(11) Uani 1 1 d . .
C5 C 0.2035(4) 0.3557(4) 0.0295(4) 0.0595(9) Uani 1 1 d . .
C14 C 0.2402(4) 0.3293(4) 0.1326(3) 0.0573(9) Uani 1 1 d . .
C6 C 0.0644(5) 0.3019(5) -0.0488(4) 0.0710(11) Uani 1 1 d . .
C7 C -0.0355(5) 0.2217(5) -0.0228(5) 0.0752(12) Uani 1 1 d . .
C4 C 0.3028(5) 0.4345(4) -0.0015(4) 0.0703(11) Uani 1 1 d . .
H4 H 0.3940 0.4682 0.0474 0.084 Uiso 1 1 calc R U
C15 C 0.3886(5) 0.3734(4) 0.2091(3) 0.0598(9) Uani 1 1 d . .
C29 C -0.6670(5) -0.0034(6) -0.3952(4) 0.0771(12) Uani 1 1 d . .
C12 C 0.1660(6) 0.2327(4) 0.2687(4) 0.0721(11) Uani 1 1 d . .
H12 H 0.2545 0.2693 0.3213 0.087 Uiso 1 1 calc R U
C17 C 0.4903(5) 0.2905(4) 0.1890(4) 0.0657(10) Uani 1 1 d . .
C20 C 0.6669(6) 0.4486(6) 0.3530(4) 0.0848(14) Uani 1 1 d . .
C22 C 0.4289(6) 0.4958(4) 0.3020(4) 0.0728(11) Uani 1 1 d . .
C26 C -0.4201(6) 0.1198(5) -0.2238(5) 0.0772(12) Uani 1 1 d . .
C18 C 0.6274(5) 0.3309(6) 0.2625(5) 0.0813(13) Uani 1 1 d . .
H18 H 0.6945 0.2747 0.2489 0.098 Uiso 1 1 calc R U
C28 C -0.5514(7) -0.0634(7) -0.3920(6) 0.113(2) Uani 1 1 d . .
H28 H -0.5554 -0.1471 -0.4472 0.136 Uiso 1 1 calc R U
C3 C 0.2677(6) 0.4610(6) -0.0992(5) 0.0864(14) Uani 1 1 d . .
H3 H 0.3344 0.5127 -0.1172 0.104 Uiso 1 1 calc R U
C1 C 0.0341(6) 0.3329(7) -0.1523(5) 0.0986(17) Uani 1 1 d . .
H1 H -0.0544 0.2978 -0.2052 0.118 Uiso 1 1 calc R U
C10 C -0.0649(7) 0.1023(6) 0.2173(6) 0.0956(17) Uani 1 1 d . .
H10 H -0.1313 0.0514 0.2362 0.115 Uiso 1 1 calc R U
C9 C -0.0980(6) 0.1200(5) 0.1144(6) 0.0867(15) Uani 1 1 d . .
H9 H -0.1863 0.0792 0.0629 0.104 Uiso 1 1 calc R U
C16 C 0.4540(6) 0.1585(5) 0.0885(5) 0.0928(16) Uani 1 1 d . .
H16A H 0.3759 0.1042 0.0962 0.139 Uiso 1 1 calc R U
H16B H 0.5359 0.1143 0.0891 0.139 Uiso 1 1 calc R U
H16C H 0.4274 0.1733 0.0166 0.139 Uiso 1 1 calc R U
C11 C 0.0684(7) 0.1598(6) 0.2958(6) 0.0893(15) Uani 1 1 d . .
H11 H 0.0897 0.1478 0.3668 0.107 Uiso 1 1 calc R U
C25 C -0.2898(6) 0.1884(5) -0.1319(5) 0.0894(15) Uani 1 1 d . .
H25 H -0.2959 0.2717 -0.0810 0.107 Uiso 1 1 calc R U
C21 C 0.5670(7) 0.5293(6) 0.3707(4) 0.0921(16) Uani 1 1 d . .
H21 H 0.5930 0.6108 0.4320 0.111 Uiso 1 1 calc R U
C2 C 0.1298(7) 0.4109(7) -0.1754(5) 0.1024(18) Uani 1 1 d . .
H2 H 0.1053 0.4321 -0.2417 0.123 Uiso 1 1 calc R U
C30 C -0.6630(6) 0.1147(6) -0.3139(7) 0.1039(19) Uani 1 1 d . .
H30 H -0.7443 0.1548 -0.3141 0.125 Uiso 1 1 calc R U
C24 C -0.1736(6) 0.1516(6) -0.1126(6) 0.0996(18) Uani 1 1 d . .
H24 H -0.1702 0.0663 -0.1615 0.120 Uiso 1 1 calc R U
C31 C -0.5409(7) 0.1757(6) -0.2316(7) 0.106(2) Uani 1 1 d . .
H31 H -0.5391 0.2597 -0.1778 0.127 Uiso 1 1 calc R U
C27 C -0.4275(6) -0.0020(6) -0.3078(6) 0.105(2) Uani 1 1 d . .
H27 H -0.3473 -0.0435 -0.3077 0.126 Uiso 1 1 calc R U
C19 C 0.8174(7) 0.4877(10) 0.4297(6) 0.132(3) Uani 1 1 d . .
H19A H 0.8243 0.4495 0.4889 0.197 Uiso 1 1 calc R U
H19B H 0.8402 0.5827 0.4655 0.197 Uiso 1 1 calc R U
H19C H 0.8832 0.4555 0.3834 0.197 Uiso 1 1 calc R U
C23 C 0.3211(7) 0.5890(5) 0.3258(6) 0.1018(19) Uani 1 1 d . .
H23A H 0.3620 0.6633 0.3968 0.153 Uiso 1 1 calc R U
H23B H 0.2369 0.5424 0.3331 0.153 Uiso 1 1 calc R U
H23C H 0.2962 0.6202 0.2626 0.153 Uiso 1 1 calc R U

loop_
_atom_site_aniso_label
_atom_site_aniso_U_11
_atom_site_aniso_U_22
_atom_site_aniso_U_33
_atom_site_aniso_U_23
_atom_site_aniso_U_13
_atom_site_aniso_U_12
Br1 0.0648(4) 0.1707(8) 0.1070(6) 0.0405(5) -0.0048(3) 0.0183(4)
C13 0.062(2) 0.056(2) 0.066(2) 0.0180(18) 0.0213(19) 0.0132(17)
C8 0.061(2) 0.067(2) 0.081(3) 0.021(2) 0.025(2) 0.0127(19)
C5 0.061(2) 0.055(2) 0.058(2) 0.0147(17) 0.0126(17) 0.0107(17)
C14 0.059(2) 0.0493(19) 0.056(2) 0.0101(16) 0.0144(17) 0.0097(16)
C6 0.064(2) 0.079(3) 0.065(2) 0.022(2) 0.010(2) 0.013(2)
C7 0.058(2) 0.077(3) 0.080(3) 0.018(2) 0.013(2) 0.010(2)
C4 0.070(3) 0.068(2) 0.068(3) 0.023(2) 0.013(2) 0.006(2)
C15 0.063(2) 0.059(2) 0.054(2) 0.0198(17) 0.0110(17) 0.0060(17)
C29 0.060(2) 0.097(3) 0.075(3) 0.035(3) 0.009(2) 0.014(2)
C12 0.081(3) 0.067(2) 0.070(3) 0.023(2) 0.025(2) 0.018(2)
C17 0.066(2) 0.061(2) 0.065(2) 0.0179(19) 0.0142(19) 0.0099(18)
C20 0.074(3) 0.106(4) 0.062(3) 0.031(3) -0.003(2) -0.006(3)
C22 0.084(3) 0.063(2) 0.059(2) 0.010(2) 0.013(2) 0.006(2)
C26 0.077(3) 0.069(3) 0.077(3) 0.026(2) 0.007(2) -0.002(2)
C18 0.061(3) 0.102(4) 0.087(3) 0.046(3) 0.009(2) 0.016(2)
C28 0.081(4) 0.101(4) 0.100(4) -0.018(3) -0.015(3) 0.033(3)
C3 0.088(3) 0.096(4) 0.083(3) 0.042(3) 0.023(3) 0.009(3)
C1 0.076(3) 0.140(5) 0.077(3) 0.047(4) 0.002(3) 0.013(3)
C10 0.089(4) 0.096(4) 0.128(5) 0.057(4) 0.053(4) 0.018(3)
C9 0.062(3) 0.081(3) 0.115(4) 0.028(3) 0.030(3) 0.007(2)
C16 0.084(3) 0.076(3) 0.102(4) 0.009(3) 0.024(3) 0.022(3)
C11 0.097(4) 0.095(4) 0.099(4) 0.050(3) 0.045(3) 0.027(3)
C25 0.080(3) 0.071(3) 0.096(4) 0.008(3) 0.013(3) 0.009(2)
C21 0.100(4) 0.092(4) 0.059(3) 0.015(3) -0.002(3) -0.014(3)
C2 0.100(4) 0.137(5) 0.082(4) 0.060(4) 0.015(3) 0.017(4)
C30 0.071(3) 0.097(4) 0.137(6) 0.031(4) 0.025(3) 0.025(3)
C24 0.070(3) 0.091(4) 0.114(5) 0.011(3) 0.013(3) 0.014(3)
C31 0.095(4) 0.076(3) 0.123(5) 0.006(3) 0.021(4) 0.020(3)
C27 0.073(3) 0.096(4) 0.116(5) 0.012(3) -0.009(3) 0.036(3)
C19 0.085(4) 0.199(8) 0.089(4) 0.059(5) -0.021(3) -0.020(5)
C23 0.119(5) 0.068(3) 0.092(4) -0.004(3) 0.021(3) 0.022(3)

loop_
_atom_type_symbol
_atom_type_description
_atom_type_scat_dispersion_real
_atom_type_scat_dispersion_imag
_atom_type_scat_source
C C 0.0181 0.0091 'International Tables Vol C Tables 4.2.6.8 and 6.1.1.4'
H H 0.0000 0.0000 'International Tables Vol C Tables 4.2.6.8 and 6.1.1.4'
Br Br -0.6763 1.2805 'International Tables Vol C Tables 4.2.6.8 and 6.1.1.4'

loop_
_geom_angle_atom_site_label_1
_geom_angle_atom_site_label_2
_geom_angle_atom_site_label_3
_geom_angle
C14 C13 C12 121.4(4)
C14 C13 C8 120.3(4)
C12 C13 C8 118.2(4)
C7 C8 C9 122.2(5)
C7 C8 C13 120.3(4)
C9 C8 C13 117.5(5)
C14 C5 C4 121.4(4)
C14 C5 C6 120.3(4)
C4 C5 C6 118.3(4)
C5 C14 C13 119.3(4)
C5 C14 C15 120.9(4)
C13 C14 C15 119.7(4)
C7 C6 C1 122.5(5)
C7 C6 C5 120.2(4)
C1 C6 C5 117.3(4)
C8 C7 C6 119.5(4)
C8 C7 C24 120.8(5)
C6 C7 C24 119.5(5)
C3 C4 C5 121.6(5)
C17 C15 C22 118.5(4)
C17 C15 C14 119.5(4)
C22 C15 C14 122.0(4)
C30 C29 C28 119.9(5)
C30 C29 Br1 120.2(4)
C28 C29 Br1 119.9(4)
C11 C12 C13 121.7(5)
C15 C17 C18 119.1(4)
C15 C17 C16 120.9(4)
C18 C17 C16 119.9(4)
C18 C20 C21 117.5(5)
C18 C20 C19 120.5(6)
C21 C20 C19 122.0(6)
C21 C22 C15 119.0(5)
C21 C22 C23 121.1(5)
C15 C22 C23 119.9(5)
C31 C26 C27 116.0(5)
C31 C26 C25 121.4(5)
C27 C26 C25 122.6(5)
C20 C18 C17 122.7(5)
C29 C28 C27 120.3(5)
C4 C3 C2 120.4(5)
C2 C1 C6 121.9(5)
C9 C10 C11 120.6(5)
C10 C9 C8 121.7(5)
C12 C11 C10 120.2(5)
C24 C25 C26 129.4(6)
C20 C21 C22 123.1(5)
C1 C2 C3 120.4(5)
C29 C30 C31 119.8(5)
C25 C24 C7 130.8(6)
C30 C31 C26 122.9(6)
C28 C27 C26 121.0(5)

loop_
_geom_bond_atom_site_label_1
_geom_bond_atom_site_label_2
_geom_bond_distance
Br1 C29 1.909(5)
C13 C14 1.411(6)
C13 C12 1.429(6)
C13 C8 1.430(6)
C8 C7 1.405(7)
C8 C9 1.429(7)
C5 C14 1.404(6)
C5 C4 1.430(6)
C5 C6 1.437(6)
C14 C15 1.494(6)
C6 C7 1.406(7)
C6 C1 1.432(7)
C7 C24 1.509(7)
C4 C3 1.339(7)
C15 C17 1.392(6)
C15 C22 1.401(6)
C29 C30 1.334(8)
C29 C28 1.341(8)
C12 C11 1.350(7)
C17 C18 1.392(7)
C17 C16 1.512(7)
C20 C18 1.354(8)
C20 C21 1.359(9)
C20 C19 1.510(8)
C22 C21 1.380(7)
C22 C23 1.516(8)
C26 C31 1.363(8)
C26 C27 1.371(8)
C26 C25 1.466(7)
C28 C27 1.371(8)
C3 C2 1.416(8)
C1 C2 1.342(9)
C10 C9 1.351(9)
C10 C11 1.400(9)
C25 C24 1.230(8)
C30 C31 1.348(9)
